data_1572702
loop_
_publ_author_name
'Jin, Ke'
'Xiao, Zuo'
'Xie, Huidong'
'Shen, Xingxing'
'Wang, Jizheng'
'Chen, Xiangyu'
'Wang, Zhijie'
'Zhao, Zujin'
'Yan, Keyou'
'Ding, Yong'
'Ding, Liming'

_publ_section_title
;
 Tether-entangled conjugated helices.
;
_journal_issue 41
_journal_name_full 'Chemical science'
_journal_page_first 17128
_journal_page_last 17149
_journal_paper_doi 10.1039/d4sc04796f
_journal_volume 15
_journal_year 2024
_chemical_absolute_configuration ab
_chemical_formula_moiety 'C32 H36 Br2 N2 O4'
_chemical_formula_sum 'C32 H36 Br2 N2 O4'
_chemical_formula_weight 672.45
_chemical_name_systematic 1
_space_group_crystal_system monoclinic
_space_group_IT_number 4
_space_group_name_Hall 'P 2yb'
_space_group_name_H-M_alt 'P 1 21 1'
_atom_sites_solution_hydrogens geom
_atom_sites_solution_primary dual
_audit_creation_date 2022-10-08
_audit_creation_method
;
Olex2 1.2
(compiled 2018.05.29 svn.r3508 for OlexSys, GUI svn.r5506)
;
_audit_update_record
;
2024-05-11 deposited with the CCDC.	2024-09-27 downloaded from the CCDC.
;
_cell_angle_alpha 90
_cell_angle_beta 94.228(2)
_cell_angle_gamma 90
_cell_formula_units_Z 2
_cell_length_a 9.0653(2)
_cell_length_b 8.3658(2)
_cell_length_c 20.4585(5)
_cell_measurement_reflns_used 11090
_cell_measurement_temperature 293(2)
_cell_measurement_theta_max 68.1390
_cell_measurement_theta_min 2.2050
_cell_volume 1547.32(6)
_computing_cell_refinement 'CrysAlisPro 1.171.41.89a (Rigaku OD, 2020)'
_computing_data_collection 'CrysAlisPro 1.171.41.89a (Rigaku OD, 2020)'
_computing_data_reduction 'CrysAlisPro 1.171.41.89a (Rigaku OD, 2020)'
_computing_molecular_graphics 'Olex2 (Dolomanov et al., 2009)'
_computing_publication_material 'Olex2 (Dolomanov et al., 2009)'
_computing_structure_refinement 'ShelXL (Sheldrick, 2015)'
_computing_structure_solution 'ShelXT (Sheldrick, 2015)'
_diffrn_ambient_temperature 293
_diffrn_detector 'Hybrid Pixel Array Detector'
_diffrn_detector_area_resol_mean 10.0000
_diffrn_measured_fraction_theta_full 0.985
_diffrn_measured_fraction_theta_max 0.981
_diffrn_measurement_details
;
List of Runs (angles in degrees, time in seconds):

  # Type    Start    End  Width  t~exp~   \w     \q     \k     \f   Frames
#--------------------------------------------------------------------------
  1  \w    -28.00   3.00   0.50    0.50    --   42.20 -82.00 -30.00   62
  2  \w     14.00  91.00   0.50    0.50    --   42.20  54.00  30.00  154
  3  \w      1.00  35.00   0.50    0.50    --   42.20 -82.00 120.00   68
  4  \w     29.00  69.00   0.50    0.50    --   42.20 -82.00 -30.00   80
  5  \w     90.00 130.00   0.50    0.50    --   42.20  77.00 -90.00   80
  6  \w    107.00 132.00   0.50    0.50    --   42.20  54.00  30.00   50
  7  \w     -3.00  22.00   0.50    0.50    --   42.20 -82.00 150.00   50
  8  \w     41.00  66.00   0.50    0.50    --   42.20 -82.00 120.00   50
  9  \w     -1.00  54.00   0.50    0.50    --   42.20 -65.00 -90.00  110
 10  \w    -33.00   1.00   0.50    0.50    --   42.20 -77.00-120.00   68
 11  \w     26.00  68.00   0.50    0.50    --   42.20 -82.00-180.00   84
 12  \w    -45.00  15.00   0.50    0.50    --   42.20 -82.00-180.00  120
 13  \w     29.00  67.00   0.50    0.50    --   42.20 -65.00   0.00   76
 14  \w     67.00 110.00   0.50    0.50    --   42.20  82.00  30.00   86
 15  \w      9.00  65.00   0.50    0.50    --   42.20 -77.00-120.00  112
 16  \w     27.00  53.00   0.50    0.50    --   42.20  77.00 -90.00   52
 17  \w     30.00  64.00   0.50    0.50    --   42.20 -77.00 120.00   68
 18  \w    -43.00  -1.00   0.50    0.50    --   42.20 -77.00 120.00   84
 19  \w     59.00  84.00   0.50    0.50    --   42.20  77.00 -90.00   50
 20  \w     38.00  78.00   0.50    0.50    --   93.70 -82.00 -30.00   80
 21  \w     66.00 121.00   0.50    0.50    --   93.70 -59.00  90.00  110
 22  \w      9.00 107.00   0.50    0.50    --   93.70 -82.00  90.00  196
 23  \w      6.00  62.00   0.50    0.50    --   93.70 -59.00  90.00  112
 24  \w     15.00 128.00   0.50    0.50    --   93.70 -33.00 -90.00  226
 25  \w     64.00 107.00   0.50    0.50    --   93.70 -82.00 150.00   86
 26  \w     54.00 102.00   0.50    0.50    --   93.70 -33.00  90.00   96
 27  \w      4.00  48.00   0.50    0.50    --   93.70 -82.00 150.00   88
 28  \w     10.00 117.00   0.50    0.50    --   93.70 -82.00 -60.00  214
 29  \w     60.00 122.00   0.50    0.50    --   93.70 -42.00 150.00  124
 30  \w      4.00 134.00   0.50    0.50    --   93.70  17.00 -90.00  260
 31  \w     52.00 103.00   0.50    0.50    --   93.70 -82.00-150.00  102
 32  \w      4.00  37.00   0.50    0.50    --   93.70 -33.00  90.00   66
 33  \w     68.00  93.00   0.50    0.50    --   93.70 -82.00 120.00   50
 34  \w     51.00  85.00   0.50    0.50    --   93.70 -82.00-120.00   68
 35  \w      4.00 183.00   0.50    0.50    --   93.70   8.00  90.00  358
 36  \w     28.00  55.00   0.50    0.50    --   93.70 -77.00  60.00   54
 37  \w     54.00 102.00   0.50    0.50    --   93.70 -82.00  30.00   96
 38  \w     46.00  93.00   0.50    0.50    --   93.70 -82.00 -90.00   94
 39  \w     74.00 100.00   0.50    0.50    --   93.70 -82.00   0.00   52
 40  \w     61.00  86.00   0.50    0.50    --   93.70 -82.00  60.00   50
 41  \w     32.00 118.00   0.50    0.50    --   93.70 -50.00 -60.00  172
;
_diffrn_measurement_device 'four-circle diffractometer'
_diffrn_measurement_device_type 'XtaLAB Pro II AFC12 (RINC): Kappa single'
_diffrn_measurement_method '\w scans'
_diffrn_orient_matrix_type 'CrysAlisPro convention (1999,Acta A55,543-557)'
_diffrn_orient_matrix_UB_11 0.0598101000
_diffrn_orient_matrix_UB_12 -0.0882058000
_diffrn_orient_matrix_UB_13 -0.0586081000
_diffrn_orient_matrix_UB_21 -0.0597629000
_diffrn_orient_matrix_UB_22 -0.1590873000
_diffrn_orient_matrix_UB_23 0.0252742000
_diffrn_orient_matrix_UB_31 -0.1479384000
_diffrn_orient_matrix_UB_32 0.0285607000
_diffrn_orient_matrix_UB_33 -0.0403714000
_diffrn_radiation_monochromator mirror
_diffrn_radiation_probe x-ray
_diffrn_radiation_type CuK\a
_diffrn_radiation_wavelength 1.54184
_diffrn_reflns_av_R_equivalents 0.0540
_diffrn_reflns_av_unetI/netI 0.0511
_diffrn_reflns_Laue_measured_fraction_full 0.985
_diffrn_reflns_Laue_measured_fraction_max 0.981
_diffrn_reflns_limit_h_max 8
_diffrn_reflns_limit_h_min -10
_diffrn_reflns_limit_k_max 9
_diffrn_reflns_limit_k_min -10
_diffrn_reflns_limit_l_max 23
_diffrn_reflns_limit_l_min -24
_diffrn_reflns_number 13231
_diffrn_reflns_point_group_measured_fraction_full 0.950
_diffrn_reflns_point_group_measured_fraction_max 0.943
_diffrn_reflns_theta_full 67.684
_diffrn_reflns_theta_max 68.379
_diffrn_reflns_theta_min 2.165
_diffrn_source 'micro-focus sealed X-ray tube'
_diffrn_source_type 'Rigaku (Cu) X-ray Source'
_exptl_absorpt_coefficient_mu 3.627
_exptl_absorpt_correction_T_max 1.00000
_exptl_absorpt_correction_T_min 0.11001
_exptl_absorpt_correction_type multi-scan
_exptl_absorpt_process_details
;
CrysAlisPro 1.171.41.89a (Rigaku Oxford Diffraction, 2020)
Empirical absorption correction using spherical harmonics,
implemented in SCALE3 ABSPACK scaling algorithm.
;
_exptl_crystal_colour 'clear light colourless'
_exptl_crystal_colour_lustre clear
_exptl_crystal_colour_modifier light
_exptl_crystal_colour_primary colourless
_exptl_crystal_density_diffrn 1.443
_exptl_crystal_description block
_exptl_crystal_F_000 688
_exptl_crystal_size_max 0.06
_exptl_crystal_size_mid 0.05
_exptl_crystal_size_min 0.04
_refine_diff_density_max 1.580
_refine_diff_density_min -0.951
_refine_diff_density_rms 0.139
_refine_ls_abs_structure_details
;
 Flack x determined using 2010 quotients [(I+)-(I-)]/[(I+)+(I-)]
 (Parsons, Flack and Wagner, Acta Cryst. B69 (2013) 249-259).
;
_refine_ls_abs_structure_Flack -0.04(2)
_refine_ls_extinction_method none
_refine_ls_goodness_of_fit_ref 1.072
_refine_ls_hydrogen_treatment constr
_refine_ls_matrix_type full
_refine_ls_number_parameters 363
_refine_ls_number_reflns 5342
_refine_ls_number_restraints 202
_refine_ls_restrained_S_all 1.099
_refine_ls_R_factor_all 0.0765
_refine_ls_R_factor_gt 0.0753
_refine_ls_shift/su_max 0.000
_refine_ls_shift/su_mean 0.000
_refine_ls_structure_factor_coef Fsqd
_refine_ls_weighting_details 'w=1/[\s^2^(Fo^2^)+(0.1544P)^2^+1.1578P] where P=(Fo^2^+2Fc^2^)/3'
_refine_ls_weighting_scheme calc
_refine_ls_wR_factor_gt 0.2080
_refine_ls_wR_factor_ref 0.2102
_reflns_Friedel_coverage 0.790
_reflns_Friedel_fraction_full 0.910
_reflns_Friedel_fraction_max 0.899
_reflns_number_gt 5101
_reflns_number_total 5342
_reflns_threshold_expression 'I > 2\s(I)'
_cod_data_source_file d4sc04796f2.cif
_cod_data_source_block kyg_auto
_cod_depositor_comments 'Adding full bibliography for 1572702--1572708.cif.'
_cod_database_code 1572702
_shelx_shelxl_version_number 2018/3
_shelx_space_group_comment
;
The symmetry employed for this shelxl refinement is uniquely defined
by the following loop, which should always be used as a source of
symmetry information in preference to the above space-group names.
They are only intended as comments.
;
_shelx_estimated_absorpt_t_max 0.868
_shelx_estimated_absorpt_t_min 0.812
_diffrn_oxdiff_digest_frames
;
01cb684a0709e5665410b2b42591f0d96e042589135
;
_reflns_odcompleteness_completeness 98.58
_reflns_odcompleteness_iscentric 1
_reflns_odcompleteness_theta 66.97
_olex2_refinement_description
;
1. Fixed Uiso
 At 1.2 times of:
  All C(H) groups, All C(H,H) groups
 At 1.5 times of:
  All C(H,H,H) groups
2. Restrained distances
 C18-C17 = C23-C22
 1.45 with sigma of 0.002
 C22-C21
 1.45 with sigma of 0.002
 C21-C20
 1.45 with sigma of 0.002
 C20-C19
 1.45 with sigma of 0.002
 C19-C18
 1.45 with sigma of 0.002
 C18-C17
 1.45 with sigma of 0.002
 C8-C7
 1.45 with sigma of 0.002
 C26-C25
 1.45 with sigma of 0.002
 C7-C6
 1.45 with sigma of 0.002
 C28-C26
 1.45 with sigma of 0.002
 C29-C28
 1.4 with sigma of 0.002
 C28-C27
 1.4 with sigma of 0.002
 C32-C27
 1.4 with sigma of 0.002
 C32-C31
 1.4 with sigma of 0.002
 C31-C30
 1.4 with sigma of 0.002
 C3-C4
 1.4 with sigma of 0.002
 C4-C5
 1.4 with sigma of 0.002
 C5-C6
 1.4 with sigma of 0.002
 C6-C1
 1.4 with sigma of 0.002
 C1-C2
 1.4 with sigma of 0.002
 C2-C3
 1.4 with sigma of 0.002
 C15-C10
 1.4 with sigma of 0.002
 C10-C11
 1.4 with sigma of 0.002
 C11-C12
 1.4 with sigma of 0.002
 C13-C12
 1.4 with sigma of 0.002
 C14-C13
 1.4 with sigma of 0.002
3. Uiso/Uaniso restraints and constraints
C24 \\sim C28 \\sim C13 \\sim C10 \\sim C12 \\sim C11 \\sim C27 \\sim C15 \\sim
C14 \\sim C32 \\sim C6 \\sim C9 \\sim C7 \\sim C26 \\sim C23 \\sim C1 \\sim C29
\\sim C5 \\sim C2 \\sim C31 \\sim C30 \\sim C3 \\sim C25 \\sim C8 \\sim C16
\\sim C4 \\sim C22 \\sim C19 \\sim C18 \\sim C21 \\sim C20 \\sim C17: within 2A
with sigma of 0.004 and sigma for terminal atoms of 0.008
4.a Ternary CH refined with riding coordinates:
 C7(H7), C26(H26)
4.b Secondary CH2 refined with riding coordinates:
 C23(H23A,H23B), C16(H16A,H16B), C22(H22A,H22B), C19(H19A,H19B), C18(H18A,
 H18B), C21(H21A,H21B), C20(H20A,H20B), C17(H17A,H17B)
4.c Aromatic/amide H refined with riding coordinates:
 C11(H11), C27(H27), C14(H14), C32(H32), C1(H1), C29(H29), C5(H5), C2(H2),
 C31(H31), C30(H30), C3(H3), C4(H4)
4.d Idealised Me refined as rotating group:
 C25(H25A,H25B,H25C), C8(H8A,H8B,H8C)
;
_olex2_submission_special_instructions 'No special instructions were received'
_oxdiff_exptl_absorpt_empirical_details
;
Empirical correction (ABSPACK) includes:
- Absorption correction using spherical harmonics
- Frame scaling
;
_oxdiff_exptl_absorpt_empirical_full_max 2.625
_oxdiff_exptl_absorpt_empirical_full_min 0.291

loop_
_space_group_symop_operation_xyz
'x, y, z'
'-x, y+1/2, -z'

loop_
_atom_site_label
_atom_site_type_symbol
_atom_site_fract_x
_atom_site_fract_y
_atom_site_fract_z
_atom_site_U_iso_or_equiv
_atom_site_adp_type
_atom_site_occupancy
_atom_site_site_symmetry_order
_atom_site_calc_flag
_atom_site_refinement_flags_posn
_atom_site_refinement_flags_adp
_atom_site_refinement_flags_occupancy
_atom_site_disorder_assembly
_atom_site_disorder_group
Br2 Br 0.97306(10) 0.7037(3) 0.23868(5) 0.0480(3) Uani 1 1 d . . . . .
Br1 Br 0.29387(12) 0.5186(3) 0.14475(6) 0.0626(4) Uani 1 1 d . . . . .
O2 O 0.8866(8) 0.3069(8) 0.2094(3) 0.0403(15) Uani 1 1 d . . . . .
O1 O 1.0308(8) 0.2684(9) 0.1253(3) 0.0467(16) Uani 1 1 d . . . . .
O3 O 0.4300(8) 0.6939(9) 0.3282(3) 0.0416(14) Uani 1 1 d . . . . .
O4 O 0.2658(8) 0.8968(10) 0.3130(4) 0.0529(18) Uani 1 1 d . . . . .
N1 N 0.8612(9) 0.4717(9) 0.1250(3) 0.0351(16) Uani 1 1 d . . . . .
N2 N 0.4027(8) 0.8134(10) 0.2303(4) 0.0375(16) Uani 1 1 d . . . . .
C24 C 0.9366(9) 0.3408(10) 0.1513(4) 0.0308(16) Uani 1 1 d . U . . .
C28 C 0.8584(7) 0.1306(9) 0.2959(4) 0.0383(14) Uani 1 1 d D U . . .
C13 C 0.7772(7) 0.6568(8) 0.2080(3) 0.0278(13) Uani 1 1 d D U . . .
C10 C 0.4862(7) 0.5862(8) 0.1675(3) 0.0315(14) Uani 1 1 d D U . . .
C12 C 0.7497(7) 0.5419(8) 0.1590(3) 0.0290(13) Uani 1 1 d D U . . .
C11 C 0.6021(6) 0.5037(9) 0.1410(3) 0.0324(14) Uani 1 1 d D U . . .
H11 H 0.580586 0.422113 0.110970 0.039 Uiso 1 1 calc R . . . .
C27 C 0.7093(7) 0.1760(10) 0.2930(4) 0.0439(17) Uani 1 1 d D U . . .
H27 H 0.674303 0.245699 0.260008 0.053 Uiso 1 1 calc R . . . .
C15 C 0.5195(9) 0.7115(9) 0.2114(3) 0.0323(13) Uani 1 1 d D U . . .
C14 C 0.6606(8) 0.7419(9) 0.2326(4) 0.0322(14) Uani 1 1 d D U . . .
H14 H 0.680916 0.820762 0.264013 0.039 Uiso 1 1 calc R . . . .
C32 C 0.6107(10) 0.1213(11) 0.3375(4) 0.0513(18) Uani 1 1 d D U . . .
H32 H 0.512798 0.155348 0.334387 0.062 Uiso 1 1 calc R . . . .
C6 C 0.5405(9) 0.6282(12) 0.4302(3) 0.0499(16) Uani 1 1 d D U . . .
C9 C 0.3582(10) 0.8101(11) 0.2923(4) 0.0340(17) Uani 1 1 d . U . . .
C7 C 0.4030(8) 0.6832(11) 0.3968(4) 0.0460(18) Uani 1 1 d D U . . .
H7 H 0.380153 0.790059 0.412894 0.055 Uiso 1 1 calc R . . . .
C26 C 0.9642(8) 0.1870(11) 0.2511(4) 0.0386(16) Uani 1 1 d D U . . .
H26 H 0.992337 0.097560 0.223715 0.046 Uiso 1 1 calc R . . . .
C23 C 0.8857(17) 0.5279(13) 0.0587(5) 0.068(3) Uani 1 1 d D U . . .
H23A H 0.973671 0.475279 0.045114 0.081 Uiso 1 1 calc R . . . .
H23B H 0.803181 0.491404 0.029660 0.081 Uiso 1 1 calc R . . . .
C1 C 0.5786(12) 0.6743(13) 0.4950(4) 0.058(2) Uani 1 1 d D U . . .
H1 H 0.517143 0.743539 0.516003 0.069 Uiso 1 1 calc R . . . .
C29 C 0.9026(12) 0.0220(10) 0.3456(4) 0.0444(16) Uani 1 1 d D U . . .
H29 H 1.000462 -0.012320 0.348980 0.053 Uiso 1 1 calc R . . . .
C5 C 0.6363(11) 0.5219(13) 0.4019(5) 0.060(2) Uani 1 1 d D U . . .
H5 H 0.612376 0.487945 0.359124 0.072 Uiso 1 1 calc R . . . .
C2 C 0.7080(12) 0.6173(16) 0.5287(5) 0.068(2) Uani 1 1 d D U . . .
H2 H 0.729781 0.647648 0.572026 0.081 Uiso 1 1 calc R . . . .
C31 C 0.6616(10) 0.0147(11) 0.3869(4) 0.0513(18) Uani 1 1 d D U . . .
H31 H 0.598265 -0.021694 0.417415 0.062 Uiso 1 1 calc R . . . .
C30 C 0.8088(9) -0.0366(12) 0.3897(5) 0.0509(18) Uani 1 1 d D U . . .
H30 H 0.843150 -0.110090 0.421390 0.061 Uiso 1 1 calc R . . . .
C3 C 0.8053(15) 0.5159(17) 0.4986(5) 0.074(2) Uani 1 1 d D U . . .
H3 H 0.893743 0.483696 0.520619 0.089 Uiso 1 1 calc R . . . .
C25 C 1.0973(10) 0.2582(13) 0.2826(6) 0.055(2) Uani 1 1 d D U . . .
H25A H 1.160244 0.293678 0.249727 0.083 Uiso 1 1 calc GR . . . .
H25B H 1.148734 0.180281 0.310143 0.083 Uiso 1 1 calc GR . . . .
H25C H 1.070946 0.347739 0.308663 0.083 Uiso 1 1 calc GR . . . .
C8 C 0.2776(13) 0.5787(16) 0.4047(6) 0.068(3) Uani 1 1 d D U . . .
H8A H 0.194035 0.615276 0.377182 0.102 Uiso 1 1 calc GR . . . .
H8B H 0.253727 0.580055 0.449620 0.102 Uiso 1 1 calc GR . . . .
H8C H 0.302281 0.471733 0.392475 0.102 Uiso 1 1 calc GR . . . .
C16 C 0.3339(18) 0.930(2) 0.1850(7) 0.077(3) Uani 1 1 d . U . . .
H16A H 0.327828 1.031268 0.207823 0.092 Uiso 1 1 calc R . . . .
H16B H 0.233580 0.895563 0.172612 0.092 Uiso 1 1 calc R . . . .
C4 C 0.7665(13) 0.4641(16) 0.4346(5) 0.071(2) Uani 1 1 d D U . . .
H4 H 0.826288 0.392191 0.414120 0.086 Uiso 1 1 calc R . . . .
C22 C 0.9027(16) 0.6981(13) 0.0482(7) 0.083(3) Uani 1 1 d D U . . .
H22A H 0.957858 0.714236 0.009890 0.099 Uiso 1 1 calc R . . . .
H22B H 0.960270 0.743378 0.085602 0.099 Uiso 1 1 calc R . . . .
C19 C 0.6100(18) 1.036(2) 0.0524(7) 0.100(3) Uani 1 1 d D U . . .
H19A H 0.539399 0.985739 0.020709 0.120 Uiso 1 1 calc R . . . .
H19B H 0.622924 1.145828 0.039370 0.120 Uiso 1 1 calc R . . . .
C18 C 0.5542(17) 1.030(2) 0.1170(7) 0.098(3) Uani 1 1 d D U . . .
H18A H 0.626426 0.973381 0.145740 0.118 Uiso 1 1 calc R . . . .
H18B H 0.550124 1.138793 0.133078 0.118 Uiso 1 1 calc R . . . .
C21 C 0.7632(17) 0.7833(16) 0.0391(9) 0.099(3) Uani 1 1 d D U . . .
H21A H 0.727672 0.768990 -0.006459 0.119 Uiso 1 1 calc R . . . .
H21B H 0.693955 0.728006 0.065099 0.119 Uiso 1 1 calc R . . . .
C20 C 0.7502(18) 0.9521(17) 0.0534(10) 0.106(3) Uani 1 1 d D U . . .
H20A H 0.798738 0.968422 0.096741 0.127 Uiso 1 1 calc R . . . .
H20B H 0.809287 1.008075 0.023002 0.127 Uiso 1 1 calc R . . . .
C17 C 0.4112(16) 0.957(2) 0.1241(9) 0.093(3) Uani 1 1 d D U . . .
H17A H 0.416829 0.852597 0.104022 0.111 Uiso 1 1 calc R . . . .
H17B H 0.342111 1.018481 0.095646 0.111 Uiso 1 1 calc R . . . .

loop_
_atom_site_aniso_label
_atom_site_aniso_U_11
_atom_site_aniso_U_22
_atom_site_aniso_U_33
_atom_site_aniso_U_23
_atom_site_aniso_U_13
_atom_site_aniso_U_12
Br2 0.0268(5) 0.0569(6) 0.0581(6) -0.0169(5) -0.0110(4) 0.0039(4)
Br1 0.0292(6) 0.0956(9) 0.0627(7) -0.0150(6) 0.0017(5) -0.0184(5)
O2 0.047(4) 0.040(3) 0.035(3) 0.009(3) 0.009(3) 0.015(3)
O1 0.040(4) 0.052(4) 0.050(4) -0.008(3) 0.014(3) 0.011(3)
O3 0.051(4) 0.045(3) 0.029(3) -0.001(3) 0.003(3) 0.006(3)
O4 0.048(4) 0.062(4) 0.051(4) 0.004(3) 0.015(3) 0.022(4)
N1 0.040(4) 0.038(4) 0.027(3) 0.002(3) 0.005(3) 0.003(3)
N2 0.030(4) 0.047(4) 0.035(3) 0.002(3) -0.001(3) 0.013(3)
C24 0.027(4) 0.031(4) 0.034(4) -0.007(3) 0.005(3) -0.002(3)
C28 0.044(3) 0.029(3) 0.041(3) -0.003(3) 0.002(3) 0.001(3)
C13 0.024(3) 0.032(3) 0.026(3) -0.003(2) -0.005(2) 0.000(2)
C10 0.025(3) 0.041(3) 0.028(3) 0.001(3) 0.001(3) -0.007(3)
C12 0.031(3) 0.030(3) 0.025(3) 0.001(2) -0.001(2) 0.003(3)
C11 0.033(3) 0.036(3) 0.029(3) 0.001(3) 0.000(3) -0.001(3)
C27 0.047(4) 0.035(3) 0.050(3) 0.002(3) 0.005(3) -0.001(3)
C15 0.030(3) 0.039(3) 0.028(3) 0.002(3) -0.001(2) 0.004(3)
C14 0.030(3) 0.036(3) 0.029(3) -0.005(2) -0.005(3) 0.005(2)
C32 0.056(4) 0.044(3) 0.055(4) 0.000(3) 0.010(3) -0.006(3)
C6 0.064(4) 0.051(3) 0.033(3) -0.001(3) -0.002(3) -0.002(3)
C9 0.028(5) 0.038(4) 0.036(4) 0.002(3) 0.002(3) 0.001(3)
C7 0.059(4) 0.050(4) 0.029(3) -0.004(3) 0.003(3) -0.005(4)
C26 0.041(4) 0.031(3) 0.044(3) -0.001(3) 0.002(3) 0.010(3)
C23 0.090(7) 0.074(6) 0.041(4) 0.020(4) 0.020(4) 0.009(5)
C1 0.073(5) 0.062(4) 0.037(3) 0.000(3) -0.009(3) -0.002(4)
C29 0.055(4) 0.037(3) 0.040(3) 0.000(3) -0.001(3) -0.001(3)
C5 0.071(5) 0.065(4) 0.043(4) -0.003(3) -0.008(3) 0.007(4)
C2 0.080(5) 0.075(5) 0.045(4) 0.001(4) -0.020(4) 0.000(4)
C31 0.061(4) 0.046(3) 0.048(4) 0.000(3) 0.009(3) -0.010(3)
C30 0.064(4) 0.044(3) 0.045(3) 0.002(3) 0.003(3) -0.004(3)
C3 0.081(5) 0.081(5) 0.056(4) 0.002(4) -0.022(4) 0.006(4)
C25 0.047(6) 0.051(5) 0.066(6) 0.007(4) -0.008(5) 0.001(4)
C8 0.064(7) 0.089(7) 0.051(5) 0.017(5) -0.001(5) -0.015(6)
C16 0.075(7) 0.091(7) 0.066(6) 0.035(5) 0.013(5) 0.040(5)
C4 0.078(5) 0.077(5) 0.055(4) -0.001(4) -0.014(4) 0.010(4)
C22 0.104(6) 0.085(5) 0.061(4) 0.025(5) 0.019(5) 0.007(5)
C19 0.109(6) 0.101(6) 0.092(5) 0.030(5) 0.018(5) 0.023(5)
C18 0.103(6) 0.099(6) 0.094(5) 0.032(5) 0.014(5) 0.029(5)
C21 0.118(6) 0.099(6) 0.082(5) 0.026(5) 0.021(5) 0.009(5)
C20 0.119(6) 0.107(6) 0.093(5) 0.023(5) 0.021(5) 0.017(5)
C17 0.093(6) 0.100(6) 0.086(5) 0.035(5) 0.015(5) 0.037(5)

loop_
_atom_type_symbol
_atom_type_description
_atom_type_scat_dispersion_real
_atom_type_scat_dispersion_imag
_atom_type_scat_source
C C 0.0181 0.0091 'International Tables Vol C Tables 4.2.6.8 and 6.1.1.4'
H H 0.0000 0.0000 'International Tables Vol C Tables 4.2.6.8 and 6.1.1.4'
Br Br -0.6763 1.2805 'International Tables Vol C Tables 4.2.6.8 and 6.1.1.4'
N N 0.0311 0.0180 'International Tables Vol C Tables 4.2.6.8 and 6.1.1.4'
O O 0.0492 0.0322 'International Tables Vol C Tables 4.2.6.8 and 6.1.1.4'

loop_
_geom_angle_atom_site_label_1
_geom_angle_atom_site_label_2
_geom_angle_atom_site_label_3
_geom_angle
_geom_angle_site_symmetry_1
_geom_angle_site_symmetry_3
_geom_angle_publ_flag
C24 O2 C26 119.0(6) . . ?
C9 O3 C7 117.5(7) . . ?
C24 N1 C12 119.7(6) . . ?
C24 N1 C23 120.7(8) . . ?
C12 N1 C23 119.3(8) . . ?
C15 N2 C16 121.2(8) . . ?
C9 N2 C15 121.0(7) . . ?
C9 N2 C16 117.7(8) . . ?
O2 C24 N1 109.0(6) . . ?
O1 C24 O2 125.9(8) . . ?
O1 C24 N1 125.1(8) . . ?
C27 C28 C26 124.4(6) . . ?
C27 C28 C29 115.5(7) . . ?
C29 C28 C26 120.1(7) . . ?
C12 C13 Br2 119.8(4) . . ?
C12 C13 C14 120.5(7) . . ?
C14 C13 Br2 119.6(5) . . ?
C11 C10 Br1 118.0(4) . . ?
C11 C10 C15 119.1(7) . . ?
C15 C10 Br1 122.8(5) . . ?
N1 C12 C13 123.2(6) . . ?
N1 C12 C11 119.1(5) . . ?
C11 C12 C13 117.5(6) . . ?
C12 C11 C10 121.1(6) . . ?
C32 C27 C28 123.0(7) . . ?
C10 C15 N2 119.4(7) . . ?
C14 C15 N2 120.3(6) . . ?
C14 C15 C10 120.3(7) . . ?
C15 C14 C13 121.0(7) . . ?
C27 C32 C31 119.1(8) . . ?
C1 C6 C7 120.2(7) . . ?
C5 C6 C7 123.0(7) . . ?
C5 C6 C1 116.8(8) . . ?
O3 C9 N2 110.9(7) . . ?
O4 C9 O3 123.9(8) . . ?
O4 C9 N2 125.2(8) . . ?
O3 C7 C6 106.0(6) . . ?
O3 C7 C8 109.6(8) . . ?
C6 C7 C8 114.1(9) . . ?
C28 C26 O2 106.2(6) . . ?
C25 C26 O2 109.0(7) . . ?
C25 C26 C28 114.8(8) . . ?
C22 C23 N1 118.5(10) . . ?
C2 C1 C6 120.8(9) . . ?
C30 C29 C28 123.4(8) . . ?
C4 C5 C6 123.3(9) . . ?
C1 C2 C3 121.6(10) . . ?
C30 C31 C32 119.2(9) . . ?
C29 C30 C31 119.9(9) . . ?
C2 C3 C4 118.4(11) . . ?
N2 C16 C17 115.3(11) . . ?
C5 C4 C3 119.1(10) . . ?
C23 C22 C21 113.5(13) . . ?
C20 C19 C18 109.6(14) . . ?
C17 C18 C19 118.7(15) . . ?
C20 C21 C22 122.3(14) . . ?
C19 C20 C21 123.4(16) . . ?
C18 C17 C16 128.8(15) . . ?

loop_
_geom_bond_atom_site_label_1
_geom_bond_atom_site_label_2
_geom_bond_distance
_geom_bond_site_symmetry_2
_geom_bond_publ_flag
Br2 C13 1.880(7) . ?
Br1 C10 1.860(7) . ?
O2 C24 1.333(10) . ?
O2 C26 1.463(10) . ?
O1 C24 1.202(10) . ?
O3 C9 1.356(11) . ?
O3 C7 1.446(10) . ?
O4 C9 1.208(11) . ?
N1 C24 1.379(11) . ?
N1 C12 1.398(9) . ?
N1 C23 1.467(11) . ?
N2 C15 1.434(10) . ?
N2 C9 1.360(11) . ?
N2 C16 1.454(13) . ?
C28 C27 1.400(3) . ?
C28 C26 1.453(3) . ?
C28 C29 1.401(3) . ?
C13 C12 1.398(3) . ?
C13 C14 1.399(3) . ?
C10 C11 1.398(3) . ?
C10 C15 1.399(3) . ?
C12 C11 1.398(3) . ?
C27 C32 1.400(3) . ?
C15 C14 1.345(12) . ?
C32 C31 1.400(3) . ?
C6 C7 1.452(3) . ?
C6 C1 1.399(3) . ?
C6 C5 1.399(3) . ?
C7 C8 1.452(3) . ?
C26 C25 1.453(3) . ?
C23 C22 1.450(3) . ?
C1 C2 1.399(3) . ?
C29 C30 1.375(14) . ?
C5 C4 1.399(3) . ?
C2 C3 1.399(3) . ?
C31 C30 1.399(3) . ?
C3 C4 1.399(3) . ?
C16 C17 1.49(2) . ?
C22 C21 1.452(3) . ?
C19 C18 1.451(3) . ?
C19 C20 1.449(3) . ?
C18 C17 1.449(2) . ?
C21 C20 1.449(3) . ?
